data_1503857
loop_
_publ_author_name
'Imase, Hidetomo'
'Suda, Takeshi'
'Shibata, Yu'
'Noguchi, Keiichi'
'Hirano, Masao'
'Tanaka, Ken'

_publ_section_title
;
 Highly enantioselective construction of axial chirality by
 palladium-catalyzed cycloisomerization of N-alkenyl arylethynylamides.
;
_journal_issue 8
_journal_name_full 'Organic letters'
_journal_page_first 1805
_journal_page_last 1808
_journal_paper_doi 10.1021/ol900373z
_journal_volume 11
_journal_year 2009
_chemical_absolute_configuration ad
_chemical_formula_moiety 'C25 H28 Br N O2, C6 H6'
_chemical_formula_sum 'C31 H34 Br N O2'
_chemical_formula_weight 532.50
_chemical_name_systematic
;
 1-(2,2-Dimethylpropyl)-3-bromo-4-(2-methoxynaphthalen-1-yl)-
 5,6,7,8-tetrahydro-1H-quinolin-2-one
;
_space_group_IT_number 19
_symmetry_cell_setting orthorhombic
_symmetry_Int_Tables_number 19
_symmetry_space_group_name_Hall 'P 2ac 2ab'
_symmetry_space_group_name_H-M 'P 21 21 21'
_atom_sites_solution_hydrogens difmap
_atom_sites_solution_primary direct
_atom_sites_solution_secondary difmap
_cell_angle_alpha 90.00
_cell_angle_beta 90.00
_cell_angle_gamma 90.00
_cell_formula_units_Z 4
_cell_length_a 9.15783(17)
_cell_length_b 17.0989(3)
_cell_length_c 17.1807(3)
_cell_measurement_reflns_used 40344
_cell_measurement_temperature 193
_cell_measurement_theta_max 68.3
_cell_measurement_theta_min 3.6
_cell_volume 2690.31(8)
_computing_cell_refinement PROCESS-AUTO
_computing_data_collection PROCESS-AUTO
_computing_data_reduction CrystalStructure
_computing_publication_material 'SHELXL-97 (Sheldrick, 1997)'
_computing_structure_refinement 'SHELXL-97 (Sheldrick, 1997)'
_computing_structure_solution SIR2004
_diffrn_ambient_temperature 193
_diffrn_detector_area_resol_mean 10.00
_diffrn_measured_fraction_theta_full 1.000
_diffrn_measured_fraction_theta_max 1.000
_diffrn_measurement_device_type 'Rigaku RAXIS-RAPID'
_diffrn_measurement_method \w
_diffrn_radiation_monochromator graphite
_diffrn_radiation_source 'rotating anode'
_diffrn_radiation_type CuK\a
_diffrn_radiation_wavelength 1.54187
_diffrn_reflns_av_R_equivalents 0.0354
_diffrn_reflns_av_sigmaI/netI 0.0241
_diffrn_reflns_limit_h_max 11
_diffrn_reflns_limit_h_min -11
_diffrn_reflns_limit_k_max 20
_diffrn_reflns_limit_k_min -20
_diffrn_reflns_limit_l_max 20
_diffrn_reflns_limit_l_min -20
_diffrn_reflns_number 47828
_diffrn_reflns_theta_full 68.20
_diffrn_reflns_theta_max 68.20
_diffrn_reflns_theta_min 3.65
_exptl_absorpt_coefficient_mu 2.288
_exptl_absorpt_correction_T_max 0.833
_exptl_absorpt_correction_T_min 0.584
_exptl_absorpt_correction_type numerical
_exptl_absorpt_process_details
;
    Higashi, T. (1999). Program for Absorption Correction.
    Rigaku Corporation, Tokyo, Japan.
;
_exptl_crystal_colour colorless
_exptl_crystal_density_diffrn 1.315
_exptl_crystal_density_method 'not measured'
_exptl_crystal_description block
_exptl_crystal_F_000 1112
_exptl_crystal_size_max 0.35
_exptl_crystal_size_mid 0.10
_exptl_crystal_size_min 0.08
_refine_diff_density_max 0.193
_refine_diff_density_min -0.478
_refine_diff_density_rms 0.054
_refine_ls_abs_structure_details 'Flack H D (1983), Acta Cryst. A39, 876-881 2127 Friedel Pairs'
_refine_ls_abs_structure_Flack -0.024(16)
_refine_ls_extinction_method none
_refine_ls_goodness_of_fit_ref 1.198
_refine_ls_hydrogen_treatment constr
_refine_ls_matrix_type full
_refine_ls_number_parameters 308
_refine_ls_number_reflns 4918
_refine_ls_number_restraints 48
_refine_ls_restrained_S_all 1.193
_refine_ls_R_factor_all 0.0392
_refine_ls_R_factor_gt 0.0338
_refine_ls_shift/su_max 0.001
_refine_ls_shift/su_mean 0.000
_refine_ls_structure_factor_coef Fsqd
_refine_ls_weighting_details 'calc w=1/[\s^2^(Fo^2^)+(0.0364P)^2^+0.7022P] where P=(Fo^2^+2Fc^2^)/3'
_refine_ls_weighting_scheme calc
_refine_ls_wR_factor_gt 0.0801
_refine_ls_wR_factor_ref 0.0855
_reflns_number_gt 4431
_reflns_number_total 4918
_reflns_threshold_expression >2sigma(I)
_cod_data_source_file ol900373z_si_002.cif
_cod_data_source_block I
_cod_original_cell_volume 2690.30(8)
_cod_database_code 1503857

loop_
_symmetry_equiv_pos_site_id
_symmetry_equiv_pos_as_xyz
1 +X,+Y,+Z
2 1/2+X,1/2-Y,-Z
3 -X,1/2+Y,1/2-Z
4 1/2-X,-Y,1/2+Z

loop_
_atom_site_label
_atom_site_type_symbol
_atom_site_fract_x
_atom_site_fract_y
_atom_site_fract_z
_atom_site_U_iso_or_equiv
_atom_site_adp_type
_atom_site_occupancy
_atom_site_symmetry_multiplicity
_atom_site_calc_flag
_atom_site_refinement_flags
Br1 Br 0.20804(3) 0.06420(2) 0.590269(19) 0.05404(11) Uani 1 1 d .
O1 O 0.4623(3) -0.07988(12) 0.67863(14) 0.0610(6) Uani 1 1 d .
O2 O 0.4043(2) 0.15585(11) 0.48270(10) 0.0399(4) Uani 1 1 d .
N1 N 0.6147(3) 0.15821(13) 0.55487(12) 0.0352(5) Uani 1 1 d .
C1 C 0.3965(3) 0.03764(16) 0.73934(16) 0.0395(6) Uani 1 1 d .
C2 C 0.3919(3) -0.04294(17) 0.73940(17) 0.0442(7) Uani 1 1 d .
C3 C 0.3215(3) -0.08438(18) 0.7988(2) 0.0522(8) Uani 1 1 d .
H3 H 0.3205 -0.1399 0.7981 0.063 Uiso 1 1 calc R
C4 C 0.2544(3) -0.04499(19) 0.85775(19) 0.0530(9) Uani 1 1 d .
H4 H 0.2088 -0.0736 0.8985 0.064 Uiso 1 1 calc R
C5 C 0.2512(3) 0.03715(19) 0.85942(17) 0.0456(8) Uani 1 1 d .
C6 C 0.1749(3) 0.0784(2) 0.91701(19) 0.0570(8) Uani 1 1 d .
H6 H 0.1279 0.0503 0.9576 0.068 Uiso 1 1 calc R
C7 C 0.1668(4) 0.1577(2) 0.9159(2) 0.0623(9) Uani 1 1 d .
H7 H 0.1137 0.1846 0.9551 0.075 Uiso 1 1 calc R
C8 C 0.2377(4) 0.2001(2) 0.85612(19) 0.0571(9) Uani 1 1 d .
H8 H 0.2314 0.2555 0.8552 0.069 Uiso 1 1 calc R
C9 C 0.3160(3) 0.16177(17) 0.79908(17) 0.0456(7) Uani 1 1 d .
H9 H 0.3653 0.1909 0.7600 0.055 Uiso 1 1 calc R
C10 C 0.3231(3) 0.07926(16) 0.79871(16) 0.0404(7) Uani 1 1 d .
C11 C 0.4324(5) -0.16032(19) 0.6657(2) 0.0715(11) Uani 1 1 d .
H11A H 0.4876 -0.1786 0.6203 0.086 Uiso 1 1 calc R
H11B H 0.3277 -0.1673 0.6562 0.086 Uiso 1 1 calc R
H11C H 0.4612 -0.1906 0.7116 0.086 Uiso 1 1 calc R
C12 C 0.4729(3) 0.08051(16) 0.67520(16) 0.0376(6) Uani 1 1 d .
C13 C 0.4030(3) 0.09608(16) 0.60705(15) 0.0373(6) Uani 1 1 d .
C14 C 0.4686(3) 0.13776(15) 0.54378(15) 0.0350(6) Uani 1 1 d .
C15 C 0.6851(3) 0.14907(16) 0.62591(15) 0.0380(6) Uani 1 1 d .
C16 C 0.8328(3) 0.1866(2) 0.63547(17) 0.0494(8) Uani 1 1 d .
H16A H 0.8282 0.2411 0.6161 0.059 Uiso 1 1 calc R
H16B H 0.9047 0.1580 0.6032 0.059 Uiso 1 1 calc R
C17 C 0.8853(4) 0.1872(2) 0.72001(19) 0.0625(10) Uani 1 1 d .
H17A H 0.9911 0.1989 0.7215 0.075 Uiso 1 1 calc R
H17B H 0.8336 0.2288 0.7491 0.075 Uiso 1 1 calc R
C18 C 0.8575(4) 0.1096(2) 0.7582(2) 0.0646(10) Uani 1 1 d .
H18A H 0.8994 0.1095 0.8113 0.078 Uiso 1 1 calc R
H18B H 0.9053 0.0675 0.7279 0.078 Uiso 1 1 calc R
C19 C 0.6941(4) 0.0947(2) 0.76236(17) 0.0517(8) Uani 1 1 d .
H19A H 0.6508 0.1293 0.8025 0.062 Uiso 1 1 calc R
H19B H 0.6771 0.0399 0.7786 0.062 Uiso 1 1 calc R
C20 C 0.6178(3) 0.10909(17) 0.68529(16) 0.0389(6) Uani 1 1 d .
C21 C 0.6856(3) 0.19472(16) 0.48629(15) 0.0381(6) Uani 1 1 d .
H21A H 0.7628 0.2306 0.5051 0.046 Uiso 1 1 calc R
H21B H 0.6118 0.2268 0.4588 0.046 Uiso 1 1 calc R
C22 C 0.7544(3) 0.13761(17) 0.42703(15) 0.0415(7) Uani 1 1 d .
C23 C 0.8876(4) 0.0960(2) 0.4605(2) 0.0588(9) Uani 1 1 d .
H23A H 0.8578 0.0638 0.5050 0.071 Uiso 1 1 calc R
H23B H 0.9595 0.1348 0.4776 0.071 Uiso 1 1 calc R
H23C H 0.9311 0.0625 0.4204 0.071 Uiso 1 1 calc R
C24 C 0.6459(4) 0.07708(19) 0.3976(2) 0.0554(8) Uani 1 1 d .
H24A H 0.6124 0.0448 0.4412 0.066 Uiso 1 1 calc R
H24B H 0.6932 0.0438 0.3586 0.066 Uiso 1 1 calc R
H24C H 0.5621 0.1037 0.3740 0.066 Uiso 1 1 calc R
C25 C 0.8039(4) 0.1878(2) 0.35812(17) 0.0595(8) Uani 1 1 d .
H25A H 0.8489 0.1544 0.3185 0.071 Uiso 1 1 calc R
H25B H 0.8751 0.2266 0.3761 0.071 Uiso 1 1 calc R
H25C H 0.7193 0.2147 0.3357 0.071 Uiso 1 1 calc R
C26 C 0.0412(4) 0.39931(19) 0.87553(18) 0.1027(16) Uani 1 1 d GU
H26 H -0.0151 0.4060 0.8296 0.123 Uiso 1 1 calc R
C27 C 0.1870(4) 0.42179(16) 0.87668(17) 0.0920(14) Uani 1 1 d GU
H27 H 0.2304 0.4438 0.8315 0.110 Uiso 1 1 calc R
C28 C 0.2694(3) 0.41205(17) 0.9439(2) 0.0966(15) Uani 1 1 d GU
H28 H 0.3690 0.4274 0.9447 0.116 Uiso 1 1 calc R
C29 C 0.2059(4) 0.37982(18) 1.01006(15) 0.0950(13) Uani 1 1 d GU
H29 H 0.2622 0.3732 1.0560 0.114 Uiso 1 1 calc R
C30 C 0.0600(4) 0.35734(18) 1.00891(17) 0.0917(14) Uani 1 1 d GU
H30 H 0.0166 0.3353 1.0541 0.110 Uiso 1 1 calc R
C31 C -0.0223(3) 0.3671(2) 0.9417(2) 0.1053(16) Uani 1 1 d GU
H31 H -0.1220 0.3517 0.9409 0.126 Uiso 1 1 calc R

loop_
_atom_site_aniso_label
_atom_site_aniso_U_11
_atom_site_aniso_U_22
_atom_site_aniso_U_33
_atom_site_aniso_U_23
_atom_site_aniso_U_13
_atom_site_aniso_U_12
Br1 0.03258(16) 0.0778(2) 0.05176(17) 0.00391(17) -0.00418(15) -0.01083(17)
O1 0.0663(16) 0.0443(13) 0.0723(15) -0.0027(11) 0.0158(13) -0.0022(11)
O2 0.0372(11) 0.0469(11) 0.0356(10) -0.0006(8) -0.0059(9) 0.0036(9)
N1 0.0349(13) 0.0396(12) 0.0312(10) 0.0017(9) -0.0015(10) -0.0049(10)
C1 0.0316(15) 0.0447(16) 0.0421(14) 0.0065(12) -0.0025(12) -0.0038(12)
C2 0.0367(17) 0.0453(17) 0.0506(16) 0.0045(13) 0.0016(14) -0.0028(13)
C3 0.0434(19) 0.0492(18) 0.064(2) 0.0152(15) -0.0034(16) -0.0074(14)
C4 0.041(2) 0.064(2) 0.0538(18) 0.0207(16) -0.0007(14) -0.0100(14)
C5 0.0347(17) 0.0604(18) 0.0417(15) 0.0071(13) -0.0018(12) -0.0071(13)
C6 0.0450(18) 0.080(2) 0.0464(17) 0.0042(17) 0.0040(15) -0.0069(16)
C7 0.049(2) 0.084(2) 0.0542(19) -0.0103(19) 0.0042(17) 0.0041(17)
C8 0.053(2) 0.061(2) 0.0570(19) -0.0060(16) -0.0044(16) 0.0076(16)
C9 0.0443(19) 0.0493(16) 0.0432(15) 0.0023(13) -0.0007(14) -0.0013(14)
C10 0.0315(16) 0.0478(17) 0.0419(14) 0.0031(12) -0.0050(12) -0.0022(12)
C11 0.079(3) 0.046(2) 0.090(3) -0.0088(19) 0.000(2) -0.0042(19)
C12 0.0326(15) 0.0411(16) 0.0393(14) 0.0040(11) 0.0003(12) -0.0023(12)
C13 0.0272(14) 0.0449(14) 0.0399(15) 0.0019(11) 0.0021(12) -0.0010(11)
C14 0.0317(15) 0.0366(14) 0.0367(14) -0.0051(11) -0.0007(12) 0.0028(12)
C15 0.0343(16) 0.0444(14) 0.0354(13) 0.0018(11) -0.0026(12) -0.0036(13)
C16 0.042(2) 0.0647(19) 0.0412(16) 0.0062(14) -0.0050(13) -0.0150(15)
C17 0.046(2) 0.091(3) 0.0502(18) 0.0104(18) -0.0105(16) -0.0224(19)
C18 0.048(2) 0.092(3) 0.053(2) 0.0177(19) -0.0200(17) -0.013(2)
C19 0.0435(18) 0.071(2) 0.0408(15) 0.0182(14) -0.0095(15) -0.0070(17)
C20 0.0334(15) 0.0471(16) 0.0361(14) 0.0051(12) -0.0046(13) -0.0010(13)
C21 0.0393(17) 0.0405(15) 0.0345(13) 0.0043(11) 0.0014(12) -0.0049(13)
C22 0.0355(16) 0.0494(16) 0.0395(15) 0.0018(12) 0.0062(11) -0.0009(12)
C23 0.045(2) 0.073(2) 0.058(2) 0.0048(16) 0.0059(17) 0.0083(17)
C24 0.0478(18) 0.0568(18) 0.062(2) -0.0204(16) 0.0117(15) -0.0033(15)
C25 0.064(2) 0.072(2) 0.0430(16) 0.0084(15) 0.0117(17) -0.004(2)
C26 0.097(4) 0.107(4) 0.104(3) 0.014(3) 0.018(3) 0.047(3)
C27 0.112(4) 0.059(2) 0.106(3) -0.003(2) 0.045(3) 0.020(3)
C28 0.107(4) 0.079(3) 0.104(3) -0.038(2) 0.043(3) -0.016(3)
C29 0.101(3) 0.101(3) 0.083(3) -0.025(2) 0.020(3) -0.006(3)
C30 0.093(3) 0.087(3) 0.095(3) -0.008(3) 0.036(3) -0.003(3)
C31 0.068(3) 0.124(4) 0.124(4) 0.001(3) 0.028(3) 0.014(3)

loop_
_atom_type_symbol
_atom_type_description
_atom_type_scat_dispersion_real
_atom_type_scat_dispersion_imag
_atom_type_scat_source
C C 0.0181 0.0091 'International Tables Vol C Tables 4.2.6.8 and 6.1.1.4'
H H 0.0000 0.0000 'International Tables Vol C Tables 4.2.6.8 and 6.1.1.4'
O O 0.0492 0.0322 'International Tables Vol C Tables 4.2.6.8 and 6.1.1.4'
N N 0.0311 0.0180 'International Tables Vol C Tables 4.2.6.8 and 6.1.1.4'
Br Br -0.6763 1.2805 'International Tables Vol C Tables 4.2.6.8 and 6.1.1.4'

loop_
_geom_angle_atom_site_label_1
_geom_angle_atom_site_label_2
_geom_angle_atom_site_label_3
_geom_angle
C2 O1 C11 118.1(3)
C15 N1 C14 122.4(2)
C15 N1 C21 122.8(2)
C14 N1 C21 114.6(2)
C2 C1 C10 119.2(3)
C2 C1 C12 120.3(3)
C10 C1 C12 120.5(2)
C1 C2 O1 116.3(3)
C1 C2 C3 121.4(3)
O1 C2 C3 122.4(3)
C4 C3 C2 120.0(3)
C4 C3 H3 120.0
C2 C3 H3 120.0
C3 C4 C5 121.2(3)
C3 C4 H4 119.4
C5 C4 H4 119.4
C4 C5 C6 121.8(3)
C4 C5 C10 118.7(3)
C6 C5 C10 119.5(3)
C7 C6 C5 121.3(3)
C7 C6 H6 119.3
C5 C6 H6 119.3
C6 C7 C8 119.7(3)
C6 C7 H7 120.1
C8 C7 H7 120.1
C9 C8 C7 120.7(3)
C9 C8 H8 119.6
C7 C8 H8 119.6
C8 C9 C10 120.1(3)
C8 C9 H9 120.0
C10 C9 H9 120.0
C1 C10 C9 121.8(3)
C1 C10 C5 119.5(3)
C9 C10 C5 118.6(3)
O1 C11 H11A 109.5
O1 C11 H11B 109.5
H11A C11 H11B 109.5
O1 C11 H11C 109.5
H11A C11 H11C 109.5
H11B C11 H11C 109.5
C13 C12 C20 118.4(2)
C13 C12 C1 120.7(2)
C20 C12 C1 120.9(2)
C12 C13 C14 123.6(3)
C12 C13 Br1 121.3(2)
C14 C13 Br1 115.1(2)
O2 C14 N1 120.5(2)
O2 C14 C13 124.5(3)
N1 C14 C13 115.0(2)
C20 C15 N1 120.0(3)
C20 C15 C16 122.3(3)
N1 C15 C16 117.7(2)
C15 C16 C17 112.9(3)
C15 C16 H16A 109.0
C17 C16 H16A 109.0
C15 C16 H16B 109.0
C17 C16 H16B 109.0
H16A C16 H16B 107.8
C18 C17 C16 110.8(3)
C18 C17 H17A 109.5
C16 C17 H17A 109.5
C18 C17 H17B 109.5
C16 C17 H17B 109.5
H17A C17 H17B 108.1
C17 C18 C19 109.6(3)
C17 C18 H18A 109.8
C19 C18 H18A 109.8
C17 C18 H18B 109.8
C19 C18 H18B 109.8
H18A C18 H18B 108.2
C18 C19 C20 112.7(3)
C18 C19 H19A 109.1
C20 C19 H19A 109.1
C18 C19 H19B 109.1
C20 C19 H19B 109.1
H19A C19 H19B 107.8
C15 C20 C12 119.9(2)
C15 C20 C19 121.5(3)
C12 C20 C19 118.7(2)
N1 C21 C22 115.8(2)
N1 C21 H21A 108.3
C22 C21 H21A 108.3
N1 C21 H21B 108.3
C22 C21 H21B 108.3
H21A C21 H21B 107.4
C24 C22 C23 109.3(3)
C24 C22 C25 108.5(3)
C23 C22 C25 108.5(3)
C24 C22 C21 112.5(2)
C23 C22 C21 111.9(2)
C25 C22 C21 106.0(2)
C22 C23 H23A 109.5
C22 C23 H23B 109.5
H23A C23 H23B 109.5
C22 C23 H23C 109.5
H23A C23 H23C 109.5
H23B C23 H23C 109.5
C22 C24 H24A 109.5
C22 C24 H24B 109.5
H24A C24 H24B 109.5
C22 C24 H24C 109.5
H24A C24 H24C 109.5
H24B C24 H24C 109.5
C22 C25 H25A 109.5
C22 C25 H25B 109.5
H25A C25 H25B 109.5
C22 C25 H25C 109.5
H25A C25 H25C 109.5
H25B C25 H25C 109.5
C27 C26 C31 120.0
C27 C26 H26 120.0
C31 C26 H26 120.0
C28 C27 C26 120.0
C28 C27 H27 120.0
C26 C27 H27 120.0
C29 C28 C27 120.0
C29 C28 H28 120.0
C27 C28 H28 120.0
C28 C29 C30 120.0
C28 C29 H29 120.0
C30 C29 H29 120.0
C31 C30 C29 120.0
C31 C30 H30 120.0
C29 C30 H30 120.0
C30 C31 C26 120.0
C30 C31 H31 120.0
C26 C31 H31 120.0

loop_
_geom_bond_atom_site_label_1
_geom_bond_atom_site_label_2
_geom_bond_distance
Br1 C13 1.889(3)
O1 C2 1.380(4)
O1 C11 1.420(4)
O2 C14 1.242(3)
N1 C15 1.389(3)
N1 C14 1.396(4)
N1 C21 1.483(3)
C1 C2 1.379(4)
C1 C10 1.414(4)
C1 C12 1.497(4)
C2 C3 1.400(4)
C3 C4 1.362(5)
C3 H3 0.9500
C4 C5 1.405(4)
C4 H4 0.9500
C5 C6 1.402(4)
C5 C10 1.428(4)
C6 C7 1.359(5)
C6 H6 0.9500
C7 C8 1.415(5)
C7 H7 0.9500
C8 C9 1.380(4)
C8 H8 0.9500
C9 C10 1.412(4)
C9 H9 0.9500
C11 H11A 0.9800
C11 H11B 0.9800
C11 H11C 0.9800
C12 C13 1.360(4)
C12 C20 1.425(4)
C13 C14 1.432(4)
C15 C20 1.374(4)
C15 C16 1.506(4)
C16 C17 1.530(4)
C16 H16A 0.9900
C16 H16B 0.9900
C17 C18 1.502(5)
C17 H17A 0.9900
C17 H17B 0.9900
C18 C19 1.520(5)
C18 H18A 0.9900
C18 H18B 0.9900
C19 C20 1.517(4)
C19 H19A 0.9900
C19 H19B 0.9900
C21 C22 1.545(4)
C21 H21A 0.9900
C21 H21B 0.9900
C22 C24 1.522(4)
C22 C23 1.525(4)
C22 C25 1.531(4)
C23 H23A 0.9800
C23 H23B 0.9800
C23 H23C 0.9800
C24 H24A 0.9800
C24 H24B 0.9800
C24 H24C 0.9800
C25 H25A 0.9800
C25 H25B 0.9800
C25 H25C 0.9800
C26 C27 1.3900
C26 C31 1.3900
C26 H26 0.9500
C27 C28 1.3900
C27 H27 0.9500
C28 C29 1.3900
C28 H28 0.9500
C29 C30 1.3900
C29 H29 0.9500
C30 C31 1.3900
C30 H30 0.9500
C31 H31 0.9500

loop_
_geom_torsion_atom_site_label_1
_geom_torsion_atom_site_label_2
_geom_torsion_atom_site_label_3
_geom_torsion_atom_site_label_4
_geom_torsion
C10 C1 C2 O1 178.2(3)
C12 C1 C2 O1 0.9(4)
C10 C1 C2 C3 -2.8(5)
C12 C1 C2 C3 179.9(3)
C11 O1 C2 C1 -165.4(3)
C11 O1 C2 C3 15.7(5)
C1 C2 C3 C4 0.7(5)
O1 C2 C3 C4 179.6(3)
C2 C3 C4 C5 1.5(5)
C3 C4 C5 C6 176.0(3)
C3 C4 C5 C10 -1.4(5)
C4 C5 C6 C7 -176.8(3)
C10 C5 C6 C7 0.6(5)
C5 C6 C7 C8 -0.7(5)
C6 C7 C8 C9 -0.4(5)
C7 C8 C9 C10 1.6(5)
C2 C1 C10 C9 -175.9(3)
C12 C1 C10 C9 1.4(4)
C2 C1 C10 C5 2.8(4)
C12 C1 C10 C5 -179.9(3)
C8 C9 C10 C1 177.1(3)
C8 C9 C10 C5 -1.7(4)
C4 C5 C10 C1 -0.7(4)
C6 C5 C10 C1 -178.2(3)
C4 C5 C10 C9 178.1(3)
C6 C5 C10 C9 0.6(4)
C2 C1 C12 C13 84.2(4)
C10 C1 C12 C13 -93.1(3)
C2 C1 C12 C20 -98.7(3)
C10 C1 C12 C20 84.0(3)
C20 C12 C13 C14 1.9(4)
C1 C12 C13 C14 179.1(3)
C20 C12 C13 Br1 -177.4(2)
C1 C12 C13 Br1 -0.2(4)
C15 N1 C14 O2 170.8(2)
C21 N1 C14 O2 -5.7(3)
C15 N1 C14 C13 -8.9(4)
C21 N1 C14 C13 174.6(2)
C12 C13 C14 O2 -176.3(3)
Br1 C13 C14 O2 3.0(4)
C12 C13 C14 N1 3.4(4)
Br1 C13 C14 N1 -177.25(18)
C14 N1 C15 C20 9.1(4)
C21 N1 C15 C20 -174.7(3)
C14 N1 C15 C16 -168.8(3)
C21 N1 C15 C16 7.4(4)
C20 C15 C16 C17 -9.7(4)
N1 C15 C16 C17 168.2(3)
C15 C16 C17 C18 44.0(4)
C16 C17 C18 C19 -64.1(4)
C17 C18 C19 C20 48.5(4)
N1 C15 C20 C12 -3.2(4)
C16 C15 C20 C12 174.6(3)
N1 C15 C20 C19 177.1(3)
C16 C15 C20 C19 -5.1(5)
C13 C12 C20 C15 -2.1(4)
C1 C12 C20 C15 -179.3(3)
C13 C12 C20 C19 177.6(3)
C1 C12 C20 C19 0.4(4)
C18 C19 C20 C15 -14.7(5)
C18 C19 C20 C12 165.6(3)
C15 N1 C21 C22 96.2(3)
C14 N1 C21 C22 -87.3(3)
N1 C21 C22 C24 55.2(3)
N1 C21 C22 C23 -68.3(3)
N1 C21 C22 C25 173.6(2)
C31 C26 C27 C28 0.0
C26 C27 C28 C29 0.0
C27 C28 C29 C30 0.0
C28 C29 C30 C31 0.0
C29 C30 C31 C26 0.0
C27 C26 C31 C30 0.0
